data_4029491
loop_
_publ_author_name
'Yan, Chao Guo'
'Wang, Qi Fang'
'Song, Xiao Kai'
'Sun, Jing'

_publ_section_title
;
 One-step synthesis of pyrido[1,2-a]benzimidazole derivatives by a novel
 multicomponent reaction of chloroacetonitrile, malononitrile, aromatic
 aldehyde, and pyridine.
;
_journal_issue 2
_journal_name_full 'The Journal of organic chemistry'
_journal_page_first 710
_journal_page_last 718
_journal_paper_doi 10.1021/jo802166t
_journal_volume 74
_journal_year 2009
_chemical_formula_moiety 'C25 H12 Cl2 N4'
_chemical_formula_sum 'C25 H12 Cl2 N4'
_chemical_formula_weight 439.29
_chemical_name_systematic
; 
 ? 
;
_space_group_IT_number 2
_symmetry_cell_setting triclinic
_symmetry_space_group_name_Hall '-P 1'
_symmetry_space_group_name_H-M 'P -1'
_atom_sites_solution_hydrogens geom
_atom_sites_solution_primary direct
_atom_sites_solution_secondary difmap
_audit_creation_method SHELXL-97
_cell_angle_alpha 88.717(11)
_cell_angle_beta 82.260(11)
_cell_angle_gamma 79.692(11)
_cell_formula_units_Z 4
_cell_length_a 10.643(9)
_cell_length_b 12.128(10)
_cell_length_c 16.121(14)
_cell_measurement_reflns_used 2132
_cell_measurement_temperature 296(2)
_cell_measurement_theta_max 23.6
_cell_measurement_theta_min 2.5
_cell_volume 2029(3)
_computing_cell_refinement 'Bruker SMART'
_computing_data_collection 'Bruker SMART'
_computing_data_reduction 'Bruker SAINT'
_computing_molecular_graphics 'Bruker SHELXTL'
_computing_publication_material 'Bruker SHELXTL'
_computing_structure_refinement 'SHELXL-97 (Sheldrick, 1997)'
_computing_structure_solution 'SHELXS-97 (Sheldrick, 1990)'
_diffrn_ambient_temperature 296(2)
_diffrn_measured_fraction_theta_full 0.989
_diffrn_measured_fraction_theta_max 0.989
_diffrn_measurement_device_type 'CCD area dector'
_diffrn_measurement_method 'phi and omega scans'
_diffrn_radiation_monochromator graphite
_diffrn_radiation_source 'fine-focus sealed tube'
_diffrn_radiation_type MoK\a
_diffrn_radiation_wavelength 0.71073
_diffrn_reflns_av_R_equivalents 0.1480
_diffrn_reflns_av_sigmaI/netI 0.1959
_diffrn_reflns_limit_h_max 12
_diffrn_reflns_limit_h_min -12
_diffrn_reflns_limit_k_max 14
_diffrn_reflns_limit_k_min -14
_diffrn_reflns_limit_l_max 16
_diffrn_reflns_limit_l_min -19
_diffrn_reflns_number 14372
_diffrn_reflns_theta_full 25.01
_diffrn_reflns_theta_max 25.01
_diffrn_reflns_theta_min 1.71
_exptl_absorpt_coefficient_mu 0.341
_exptl_absorpt_correction_T_max 0.9017
_exptl_absorpt_correction_T_min 0.8900
_exptl_absorpt_correction_type multi-scan
_exptl_absorpt_process_details sadabs
_exptl_crystal_colour block
_exptl_crystal_density_diffrn 1.438
_exptl_crystal_density_method 'not measured'
_exptl_crystal_description colorless
_exptl_crystal_F_000 896
_exptl_crystal_size_max 0.35
_exptl_crystal_size_mid 0.33
_exptl_crystal_size_min 0.31
_refine_diff_density_max 1.885
_refine_diff_density_min -1.406
_refine_diff_density_rms 0.185
_refine_ls_extinction_method none
_refine_ls_goodness_of_fit_ref 1.115
_refine_ls_hydrogen_treatment constr
_refine_ls_matrix_type full
_refine_ls_number_parameters 249
_refine_ls_number_reflns 7084
_refine_ls_number_restraints 0
_refine_ls_restrained_S_all 1.115
_refine_ls_R_factor_all 0.2352
_refine_ls_R_factor_gt 0.1438
_refine_ls_shift/su_max 0.000
_refine_ls_shift/su_mean 0.000
_refine_ls_structure_factor_coef Fsqd
_refine_ls_weighting_details 'calc w=1/[\s^2^(Fo^2^)+(0.2000P)^2^+0.0000P] where P=(Fo^2^+2Fc^2^)/3'
_refine_ls_weighting_scheme calc
_refine_ls_wR_factor_gt 0.3475
_refine_ls_wR_factor_ref 0.4022
_reflns_number_gt 3121
_reflns_number_total 7084
_reflns_threshold_expression >2sigma(I)
_cod_data_source_file jo802166t_si_001.cif
_cod_data_source_block 2c
_cod_depositor_comments
;
The following automatic conversions were performed:

'_symmetry_cell_setting' value 'Triclinic' changed to 'triclinic'
according to
/usr/data/users/saulius/automatic-downloads/retrospective/ACS/lib/dictionaries/cif_core.dic
dictionary named 'cif_core.dic' version 2.4.2 from 2011-04-26.

Automatic conversion script
Id: cif_fix_values 2281 2013-09-26 08:29:07Z andrius 
;
_cod_original_sg_symbol_Hall -P1
_cod_original_sg_symbol_H-M P-1
_cod_database_code 4029491

loop_
_symmetry_equiv_pos_as_xyz
'x, y, z'
'-x, -y, -z'

loop_
_atom_site_label
_atom_site_type_symbol
_atom_site_fract_x
_atom_site_fract_y
_atom_site_fract_z
_atom_site_U_iso_or_equiv
_atom_site_adp_type
_atom_site_occupancy
_atom_site_symmetry_multiplicity
_atom_site_calc_flag
_atom_site_refinement_flags
Cl3 Cl 1.2973(3) 0.4817(2) 0.43874(17) 0.0481(8) Uiso 1 1 d .
Cl4 Cl 1.0621(3) 0.8453(2) 0.08793(17) 0.0518(8) Uiso 1 1 d .
C29 C 0.6144(8) 0.3428(7) 0.3246(5) 0.025(2) Uiso 1 1 d .
N8 N 0.5634(7) 0.5420(6) 0.1605(4) 0.0260(17) Uiso 1 1 d .
C28 C 0.7314(8) 0.3532(7) 0.3489(5) 0.0216(19) Uiso 1 1 d .
N7 N 0.4516(7) 0.4121(6) 0.2261(5) 0.0307(18) Uiso 1 1 d .
C31 C 0.6368(8) 0.4905(7) 0.2225(5) 0.028(2) Uiso 1 1 d .
C32 C 0.8284(8) 0.5919(7) 0.2057(5) 0.028(2) Uiso 1 1 d .
C44 C 0.7814(9) 0.2846(8) 0.4132(6) 0.033(2) Uiso 1 1 d .
C38 C 0.9253(8) 0.4477(7) 0.3407(5) 0.025(2) Uiso 1 1 d .
C46 C 0.5895(9) 0.6231(8) 0.1020(6) 0.037(2) Uiso 1 1 d .
H46 H 0.6644 0.6536 0.0974 0.044 Uiso 1 1 calc R
C26 C 0.7540(8) 0.5066(7) 0.2467(5) 0.029(2) Uiso 1 1 d .
C27 C 0.8013(8) 0.4371(7) 0.3106(5) 0.027(2) Uiso 1 1 d .
N6 N 0.4823(8) 0.1912(7) 0.3886(5) 0.044(2) Uiso 1 1 d .
C33 C 0.9382(9) 0.5564(8) 0.1468(6) 0.035(2) Uiso 1 1 d .
H33 H 0.9632 0.4811 0.1324 0.042 Uiso 1 1 calc R
C45 C 0.5411(9) 0.2573(8) 0.3611(6) 0.032(2) Uiso 1 1 d .
C42 C 1.1478(9) 0.3691(8) 0.3599(6) 0.036(2) Uiso 1 1 d .
H42 H 1.2178 0.3105 0.3531 0.043 Uiso 1 1 calc R
N5 N 0.8235(8) 0.2243(7) 0.4640(6) 0.050(2) Uiso 1 1 d .
C39 C 0.9411(9) 0.5471(8) 0.3776(6) 0.037(2) Uiso 1 1 d .
H39 H 0.8735 0.6079 0.3823 0.045 Uiso 1 1 calc R
C35 C 0.9708(9) 0.7461(8) 0.1334(6) 0.033(2) Uiso 1 1 d .
C30 C 0.5664(8) 0.4105(7) 0.2602(6) 0.031(2) Uiso 1 1 d .
C43 C 1.0328(9) 0.3585(8) 0.3321(6) 0.034(2) Uiso 1 1 d .
H43 H 1.0258 0.2917 0.3074 0.041 Uiso 1 1 calc R
C36 C 0.8603(9) 0.7835(9) 0.1891(6) 0.040(2) Uiso 1 1 d .
H36 H 0.8342 0.8593 0.2015 0.048 Uiso 1 1 calc R
C50 C 0.4548(9) 0.4909(8) 0.1678(6) 0.033(2) Uiso 1 1 d .
C41 C 1.1571(8) 0.4693(7) 0.3982(6) 0.032(2) Uiso 1 1 d .
C37 C 0.7906(9) 0.7057(8) 0.2251(6) 0.038(2) Uiso 1 1 d .
H37 H 0.7172 0.7292 0.2631 0.045 Uiso 1 1 calc R
C47 C 0.4956(9) 0.6546(8) 0.0512(6) 0.043(3) Uiso 1 1 d .
H47 H 0.5078 0.7094 0.0111 0.052 Uiso 1 1 calc R
C40 C 1.0551(9) 0.5573(8) 0.4073(6) 0.038(2) Uiso 1 1 d .
H40 H 1.0624 0.6232 0.4333 0.046 Uiso 1 1 calc R
C34 C 1.0090(9) 0.6361(8) 0.1103(6) 0.039(2) Uiso 1 1 d .
H34 H 1.0811 0.6145 0.0709 0.046 Uiso 1 1 calc R
C49 C 0.3605(10) 0.5292(8) 0.1138(6) 0.042(3) Uiso 1 1 d .
H49 H 0.2849 0.4999 0.1179 0.051 Uiso 1 1 calc R
C48 C 0.3833(10) 0.6098(9) 0.0558(7) 0.047(3) Uiso 1 1 d .
H48 H 0.3236 0.6348 0.0193 0.056 Uiso 1 1 calc R
Cl1 Cl 0.7666(3) 1.0201(2) 0.05965(17) 0.0483(7) Uiso 1 1 d .
Cl2 Cl 0.5317(3) 0.6584(2) 0.41737(17) 0.0485(8) Uiso 1 1 d .
C4 C -0.0210(8) 1.1604(7) 0.1754(5) 0.025(2) Uiso 1 1 d .
C3 C 0.1118(8) 1.1509(7) 0.1525(5) 0.0217(19) Uiso 1 1 d .
N3 N -0.1921(7) 1.0857(6) 0.2724(4) 0.0292(17) Uiso 1 1 d .
N4 N -0.0518(7) 0.9664(6) 0.3428(4) 0.0280(17) Uiso 1 1 d .
C6 C 0.0246(8) 1.0177(7) 0.2807(5) 0.025(2) Uiso 1 1 d .
C20 C -0.1103(9) 1.2398(7) 0.1351(6) 0.031(2) Uiso 1 1 d .
N2 N -0.1791(8) 1.3054(7) 0.1041(5) 0.046(2) Uiso 1 1 d .
C19 C 0.1602(9) 1.2225(8) 0.0888(6) 0.036(2) Uiso 1 1 d .
C7 C 0.2494(8) 0.9172(7) 0.2977(5) 0.027(2) Uiso 1 1 d .
C13 C 0.3426(8) 1.0592(7) 0.1615(5) 0.028(2) Uiso 1 1 d .
C8 C 0.3270(9) 0.9502(8) 0.3521(6) 0.034(2) Uiso 1 1 d .
H8 H 0.3232 1.0260 0.3620 0.040 Uiso 1 1 calc R
C10 C 0.4222(9) 0.7588(8) 0.3698(6) 0.034(2) Uiso 1 1 d .
C15 C 0.5392(9) 1.1358(8) 0.1414(6) 0.036(2) Uiso 1 1 d .
H15 H 0.5831 1.1941 0.1481 0.043 Uiso 1 1 calc R
C16 C 0.6055(9) 1.0351(8) 0.1013(6) 0.034(2) Uiso 1 1 d .
C2 C 0.2038(8) 1.0710(7) 0.1930(5) 0.026(2) Uiso 1 1 d .
C24 C -0.2800(10) 0.9688(8) 0.3854(6) 0.039(2) Uiso 1 1 d .
H24 H -0.3658 0.9923 0.3779 0.047 Uiso 1 1 calc R
C14 C 0.4089(9) 1.1472(8) 0.1705(6) 0.032(2) Uiso 1 1 d .
H14 H 0.3653 1.2137 0.1962 0.039 Uiso 1 1 calc R
C5 C -0.0654(8) 1.0920(7) 0.2404(5) 0.0248(19) Uiso 1 1 d .
N1 N 0.1963(9) 1.2835(8) 0.0390(6) 0.057(3) Uiso 1 1 d .
C25 C -0.1795(9) 1.0102(7) 0.3328(6) 0.032(2) Uiso 1 1 d .
C21 C -0.0189(9) 0.8935(8) 0.4073(6) 0.037(2) Uiso 1 1 d .
H21 H 0.0665 0.8705 0.4160 0.044 Uiso 1 1 calc R
C1 C 0.1573(8) 1.0045(7) 0.2574(5) 0.027(2) Uiso 1 1 d .
C12 C 0.2628(9) 0.8041(7) 0.2791(6) 0.033(2) Uiso 1 1 d .
H12 H 0.2129 0.7814 0.2418 0.040 Uiso 1 1 calc R
C11 C 0.3496(9) 0.7245(9) 0.3153(6) 0.041(2) Uiso 1 1 d .
H11 H 0.3581 0.6489 0.3025 0.049 Uiso 1 1 calc R
C17 C 0.5394(9) 0.9485(8) 0.0938(6) 0.037(2) Uiso 1 1 d .
H17 H 0.5827 0.8820 0.0681 0.044 Uiso 1 1 calc R
C18 C 0.4103(9) 0.9591(8) 0.1236(6) 0.037(2) Uiso 1 1 d .
H18 H 0.3677 0.8995 0.1187 0.045 Uiso 1 1 calc R
C9 C 0.4102(9) 0.8710(8) 0.3916(6) 0.038(2) Uiso 1 1 d .
H9 H 0.4566 0.8924 0.4316 0.046 Uiso 1 1 calc R
C22 C -0.1167(10) 0.8572(9) 0.4571(7) 0.045(3) Uiso 1 1 d .
H22 H -0.0970 0.8062 0.4994 0.054 Uiso 1 1 calc R
C23 C -0.2476(10) 0.8944(8) 0.4468(6) 0.045(3) Uiso 1 1 d .
H23 H -0.3119 0.8677 0.4822 0.053 Uiso 1 1 calc R

loop_
_atom_type_symbol
_atom_type_description
_atom_type_scat_dispersion_real
_atom_type_scat_dispersion_imag
_atom_type_scat_source
C C 0.0033 0.0016 'International Tables Vol C Tables 4.2.6.8 and 6.1.1.4'
H H 0.0000 0.0000 'International Tables Vol C Tables 4.2.6.8 and 6.1.1.4'
N N 0.0061 0.0033 'International Tables Vol C Tables 4.2.6.8 and 6.1.1.4'
Cl Cl 0.1484 0.1585 'International Tables Vol C Tables 4.2.6.8 and 6.1.1.4'

loop_
_geom_angle_atom_site_label_1
_geom_angle_atom_site_label_2
_geom_angle_atom_site_label_3
_geom_angle
C28 C29 C30 119.9(8)
C28 C29 C45 121.7(7)
C30 C29 C45 118.3(8)
C46 N8 C50 125.0(7)
C46 N8 C31 129.9(7)
C50 N8 C31 105.1(7)
C29 C28 C44 120.4(8)
C29 C28 C27 120.0(7)
C44 C28 C27 119.6(8)
C50 N7 C30 103.2(7)
C26 C31 C30 122.9(8)
C26 C31 N8 132.3(8)
C30 C31 N8 104.7(7)
C37 C32 C33 119.6(9)
C37 C32 C26 121.0(8)
C33 C32 C26 119.4(8)
N5 C44 C28 177.2(10)
C39 C38 C43 117.1(8)
C39 C38 C27 121.3(8)
C43 C38 C27 121.6(8)
C47 C46 N8 114.3(9)
C47 C46 H46 122.9
N8 C46 H46 122.9
C31 C26 C27 116.9(8)
C31 C26 C32 122.3(8)
C27 C26 C32 120.8(8)
C26 C27 C28 120.9(8)
C26 C27 C38 120.9(8)
C28 C27 C38 118.2(7)
C34 C33 C32 119.1(9)
C34 C33 H33 120.4
C32 C33 H33 120.4
N6 C45 C29 178.8(10)
C43 C42 C41 119.1(9)
C43 C42 H42 120.4
C41 C42 H42 120.4
C40 C39 C38 121.8(9)
C40 C39 H39 119.1
C38 C39 H39 119.1
C34 C35 C36 122.7(9)
C34 C35 Cl4 118.6(7)
C36 C35 Cl4 118.7(7)
N7 C30 C29 128.6(8)
N7 C30 C31 112.0(8)
C29 C30 C31 119.3(8)
C42 C43 C38 121.3(9)
C42 C43 H43 119.4
C38 C43 H43 119.4
C37 C36 C35 118.4(9)
C37 C36 H36 120.8
C35 C36 H36 120.8
N7 C50 N8 114.9(8)
N7 C50 C49 127.6(9)
N8 C50 C49 117.4(8)
C40 C41 C42 121.1(9)
C40 C41 Cl3 118.9(7)
C42 C41 Cl3 119.9(7)
C36 C37 C32 121.0(9)
C36 C37 H37 119.5
C32 C37 H37 119.5
C46 C47 C48 124.2(10)
C46 C47 H47 117.9
C48 C47 H47 117.9
C41 C40 C39 119.5(9)
C41 C40 H40 120.2
C39 C40 H40 120.2
C35 C34 C33 119.1(9)
C35 C34 H34 120.4
C33 C34 H34 120.4
C48 C49 C50 118.8(10)
C48 C49 H49 120.6
C50 C49 H49 120.6
C49 C48 C47 120.2(10)
C49 C48 H48 119.9
C47 C48 H48 119.9
C3 C4 C5 118.3(7)
C3 C4 C20 121.0(8)
C5 C4 C20 120.6(8)
C4 C3 C19 119.7(7)
C4 C3 C2 121.8(7)
C19 C3 C2 118.6(8)
C25 N3 C5 103.5(7)
C21 N4 C25 122.6(8)
C21 N4 C6 131.4(7)
C25 N4 C6 105.8(7)
C1 C6 N4 132.5(8)
C1 C6 C5 123.3(8)
N4 C6 C5 104.2(7)
N2 C20 C4 177.8(10)
N1 C19 C3 177.5(11)
C12 C7 C8 118.8(8)
C12 C7 C1 121.4(8)
C8 C7 C1 119.8(8)
C14 C13 C18 119.1(8)
C14 C13 C2 120.4(8)
C18 C13 C2 120.5(8)
C9 C8 C7 120.8(9)
C9 C8 H8 119.6
C7 C8 H8 119.6
C11 C10 C9 122.1(9)
C11 C10 Cl2 119.6(7)
C9 C10 Cl2 118.3(7)
C14 C15 C16 120.0(9)
C14 C15 H15 120.0
C16 C15 H15 120.0
C17 C16 C15 119.1(9)
C17 C16 Cl1 119.5(7)
C15 C16 Cl1 121.3(7)
C1 C2 C3 118.8(8)
C1 C2 C13 122.2(8)
C3 C2 C13 119.0(8)
C23 C24 C25 118.7(9)
C23 C24 H24 120.6
C25 C24 H24 120.6
C15 C14 C13 120.3(9)
C15 C14 H14 119.9
C13 C14 H14 119.9
N3 C5 C4 128.3(7)
N3 C5 C6 112.4(7)
C4 C5 C6 119.3(8)
N3 C25 N4 114.1(8)
N3 C25 C24 127.5(8)
N4 C25 C24 118.4(8)
C22 C21 N4 117.2(9)
C22 C21 H21 121.4
N4 C21 H21 121.4
C2 C1 C6 118.4(8)
C2 C1 C7 120.1(8)
C6 C1 C7 121.4(8)
C11 C12 C7 121.0(9)
C11 C12 H12 119.5
C7 C12 H12 119.5
C10 C11 C12 119.0(9)
C10 C11 H11 120.5
C12 C11 H11 120.5
C18 C17 C16 121.0(9)
C18 C17 H17 119.5
C16 C17 H17 119.5
C17 C18 C13 120.5(9)
C17 C18 H18 119.8
C13 C18 H18 119.8
C8 C9 C10 118.2(9)
C8 C9 H9 120.9
C10 C9 H9 120.9
C21 C22 C23 122.3(10)
C21 C22 H22 118.8
C23 C22 H22 118.8
C24 C23 C22 120.4(10)
C24 C23 H23 119.8
C22 C23 H23 119.8

loop_
_geom_bond_atom_site_label_1
_geom_bond_atom_site_label_2
_geom_bond_distance
Cl3 C41 1.739(9)
Cl4 C35 1.765(10)
C29 C28 1.382(11)
C29 C30 1.403(12)
C29 C45 1.473(12)
N8 C46 1.386(11)
N8 C50 1.396(11)
N8 C31 1.417(10)
C28 C44 1.415(12)
C28 C27 1.446(12)
N7 C50 1.327(11)
N7 C30 1.402(11)
C31 C26 1.403(12)
C31 C30 1.408(12)
C32 C37 1.397(13)
C32 C33 1.412(12)
C32 C26 1.501(12)
C44 N5 1.166(11)
C38 C39 1.403(13)
C38 C43 1.422(12)
C38 C27 1.492(12)
C46 C47 1.373(13)
C46 H46 0.9300
C26 C27 1.405(12)
N6 C45 1.149(11)
C33 C34 1.402(13)
C33 H33 0.9300
C42 C43 1.386(12)
C42 C41 1.400(13)
C42 H42 0.9300
C39 C40 1.389(13)
C39 H39 0.9300
C35 C34 1.368(13)
C35 C36 1.392(13)
C43 H43 0.9300
C36 C37 1.374(13)
C36 H36 0.9300
C50 C49 1.426(13)
C41 C40 1.375(12)
C37 H37 0.9300
C47 C48 1.391(14)
C47 H47 0.9300
C40 H40 0.9300
C34 H34 0.9300
C49 C48 1.368(14)
C49 H49 0.9300
C48 H48 0.9300
Cl1 C16 1.734(10)
Cl2 C10 1.767(9)
C4 C3 1.396(11)
C4 C5 1.407(12)
C4 C20 1.437(12)
C3 C19 1.433(13)
C3 C2 1.458(11)
N3 C25 1.324(11)
N3 C5 1.392(11)
N4 C21 1.391(11)
N4 C25 1.397(11)
N4 C6 1.407(11)
C6 C1 1.394(12)
C6 C5 1.409(11)
C20 N2 1.136(11)
C19 N1 1.154(12)
C7 C12 1.388(12)
C7 C8 1.394(12)
C7 C1 1.507(11)
C13 C14 1.401(12)
C13 C18 1.402(12)
C13 C2 1.479(12)
C8 C9 1.390(12)
C8 H8 0.9300
C10 C11 1.362(13)
C10 C9 1.393(13)
C15 C14 1.386(13)
C15 C16 1.418(13)
C15 H15 0.9300
C16 C17 1.381(13)
C2 C1 1.393(12)
C24 C23 1.361(14)
C24 C25 1.430(13)
C24 H24 0.9300
C14 H14 0.9300
C21 C22 1.358(13)
C21 H21 0.9300
C12 C11 1.388(13)
C12 H12 0.9300
C11 H11 0.9300
C17 C18 1.377(13)
C17 H17 0.9300
C18 H18 0.9300
C9 H9 0.9300
C22 C23 1.417(14)
C22 H22 0.9300
C23 H23 0.9300

loop_
_geom_torsion_atom_site_label_1
_geom_torsion_atom_site_label_2
_geom_torsion_atom_site_label_3
_geom_torsion_atom_site_label_4
_geom_torsion
C30 C29 C28 C44 -179.3(8)
C45 C29 C28 C44 -3.1(12)
C30 C29 C28 C27 2.7(12)
C45 C29 C28 C27 179.0(8)
C46 N8 C31 C26 2.7(15)
C50 N8 C31 C26 -179.1(9)
C46 N8 C31 C30 -176.8(8)
C50 N8 C31 C30 1.4(9)
C29 C28 C44 N5 70(22)
C27 C28 C44 N5 -112(21)
C50 N8 C46 C47 2.4(12)
C31 N8 C46 C47 -179.7(8)
C30 C31 C26 C27 1.0(13)
N8 C31 C26 C27 -178.3(8)
C30 C31 C26 C32 179.7(8)
N8 C31 C26 C32 0.4(15)
C37 C32 C26 C31 77.4(12)
C33 C32 C26 C31 -102.8(10)
C37 C32 C26 C27 -104.0(10)
C33 C32 C26 C27 75.8(11)
C31 C26 C27 C28 0.1(12)
C32 C26 C27 C28 -178.6(7)
C31 C26 C27 C38 -180.0(8)
C32 C26 C27 C38 1.3(13)
C29 C28 C27 C26 -1.9(13)
C44 C28 C27 C26 -179.9(8)
C29 C28 C27 C38 178.1(8)
C44 C28 C27 C38 0.1(12)
C39 C38 C27 C26 61.9(12)
C43 C38 C27 C26 -117.2(10)
C39 C38 C27 C28 -118.1(9)
C43 C38 C27 C28 62.8(11)
C37 C32 C33 C34 1.4(13)
C26 C32 C33 C34 -178.4(8)
C28 C29 C45 N6 -175(100)
C30 C29 C45 N6 1(51)
C43 C38 C39 C40 -2.2(14)
C27 C38 C39 C40 178.7(8)
C50 N7 C30 C29 -179.8(9)
C50 N7 C30 C31 1.0(10)
C28 C29 C30 N7 179.3(8)
C45 C29 C30 N7 2.9(14)
C28 C29 C30 C31 -1.6(13)
C45 C29 C30 C31 -178.0(8)
C26 C31 C30 N7 178.9(8)
N8 C31 C30 N7 -1.6(10)
C26 C31 C30 C29 -0.3(13)
N8 C31 C30 C29 179.2(7)
C41 C42 C43 C38 1.0(14)
C39 C38 C43 C42 0.6(13)
C27 C38 C43 C42 179.7(8)
C34 C35 C36 C37 3.2(14)
Cl4 C35 C36 C37 -179.1(7)
C30 N7 C50 N8 0.0(10)
C30 N7 C50 C49 -179.1(9)
C46 N8 C50 N7 177.4(8)
C31 N8 C50 N7 -0.9(10)
C46 N8 C50 C49 -3.5(13)
C31 N8 C50 C49 178.2(8)
C43 C42 C41 C40 -1.1(14)
C43 C42 C41 Cl3 176.4(7)
C35 C36 C37 C32 -0.9(14)
C33 C32 C37 C36 -1.3(14)
C26 C32 C37 C36 178.5(8)
N8 C46 C47 C48 -0.7(14)
C42 C41 C40 C39 -0.4(14)
Cl3 C41 C40 C39 -178.0(7)
C38 C39 C40 C41 2.1(14)
C36 C35 C34 C33 -3.1(14)
Cl4 C35 C34 C33 179.2(7)
C32 C33 C34 C35 0.7(13)
N7 C50 C49 C48 -178.3(9)
N8 C50 C49 C48 2.7(13)
C50 C49 C48 C47 -1.2(15)
C46 C47 C48 C49 0.2(16)
C5 C4 C3 C19 -177.5(8)
C20 C4 C3 C19 0.9(13)
C5 C4 C3 C2 1.4(12)
C20 C4 C3 C2 179.8(8)
C21 N4 C6 C1 7.8(16)
C25 N4 C6 C1 -176.8(9)
C21 N4 C6 C5 -173.3(8)
C25 N4 C6 C5 2.2(9)
C3 C4 C20 N2 -60(28)
C5 C4 C20 N2 118(27)
C4 C3 C19 N1 50(25)
C2 C3 C19 N1 -129(24)
C12 C7 C8 C9 -4.4(14)
C1 C7 C8 C9 178.3(8)
C14 C15 C16 C17 -1.6(14)
C14 C15 C16 Cl1 176.9(7)
C4 C3 C2 C1 -1.5(12)
C19 C3 C2 C1 177.3(8)
C4 C3 C2 C13 175.4(8)
C19 C3 C2 C13 -5.7(12)
C14 C13 C2 C1 -115.7(10)
C18 C13 C2 C1 63.0(12)
C14 C13 C2 C3 67.5(11)
C18 C13 C2 C3 -113.8(9)
C16 C15 C14 C13 0.7(14)
C18 C13 C14 C15 0.9(14)
C2 C13 C14 C15 179.6(8)
C25 N3 C5 C4 -179.2(9)
C25 N3 C5 C6 1.4(10)
C3 C4 C5 N3 -178.7(8)
C20 C4 C5 N3 2.9(14)
C3 C4 C5 C6 0.7(12)
C20 C4 C5 C6 -177.8(8)
C1 C6 C5 N3 176.8(8)
N4 C6 C5 N3 -2.3(9)
C1 C6 C5 C4 -2.7(13)
N4 C6 C5 C4 178.3(7)
C5 N3 C25 N4 0.2(10)
C5 N3 C25 C24 -178.3(9)
C21 N4 C25 N3 174.4(8)
C6 N4 C25 N3 -1.6(10)
C21 N4 C25 C24 -7.0(13)
C6 N4 C25 C24 177.1(8)
C23 C24 C25 N3 -177.1(9)
C23 C24 C25 N4 4.4(13)
C25 N4 C21 C22 5.9(13)
C6 N4 C21 C22 -179.3(9)
C3 C2 C1 C6 -0.4(12)
C13 C2 C1 C6 -177.2(8)
C3 C2 C1 C7 177.1(7)
C13 C2 C1 C7 0.2(13)
N4 C6 C1 C2 -178.7(8)
C5 C6 C1 C2 2.5(13)
N4 C6 C1 C7 3.9(15)
C5 C6 C1 C7 -174.9(8)
C12 C7 C1 C2 -103.5(11)
C8 C7 C1 C2 73.7(11)
C12 C7 C1 C6 73.9(12)
C8 C7 C1 C6 -108.9(10)
C8 C7 C12 C11 1.5(14)
C1 C7 C12 C11 178.7(8)
C9 C10 C11 C12 1.3(15)
Cl2 C10 C11 C12 179.2(7)
C7 C12 C11 C10 0.0(14)
C15 C16 C17 C18 0.7(14)
Cl1 C16 C17 C18 -177.8(7)
C16 C17 C18 C13 0.9(14)
C14 C13 C18 C17 -1.7(14)
C2 C13 C18 C17 179.5(8)
C7 C8 C9 C10 5.6(14)
C11 C10 C9 C8 -4.1(15)
Cl2 C10 C9 C8 178.0(7)
N4 C21 C22 C23 -2.4(15)
C25 C24 C23 C22 -1.2(15)
C21 C22 C23 C24 0.1(16)
